data_4506196
loop_
_publ_author_name
'Eccles, Kevin S.'
'Morrison, Robin E.'
'Stokes, Stephen P.'
'O&#x2019;Mahony, Graham E.'
'Hayes, John A.'
'Kelly, Dawn M.'
'O&#x2019;Boyle, Noel M.'
'F\'abi\'an, L\'aszl\'o'
'Moynihan, Humphrey A.'
'Maguire, Anita R.'
'Lawrence, Simon E.'

_publ_section_title
;
 Utilizing Sulfoxide&#x00B7;&#x00B7;&#x00B7;Iodine Halogen Bonding for
 Cocrystallization
;
_journal_issue 6
_journal_name_full 'Crystal Growth &amp; Design'
_journal_page_first 2969
_journal_paper_doi 10.1021/cg300189v
_journal_volume 12
_journal_year 2012
_chemical_formula_moiety 'C13 H12 O S, C6 F4 I2'
_chemical_formula_sum 'C19 H12 F4 I2 O S'
_chemical_formula_weight 618.15
_space_group_crystal_system monoclinic
_space_group_IT_number 14
_space_group_name_Hall '-P 2ybc'
_space_group_name_H-M_alt 'P 1 21/c 1'
_symmetry_space_group_name_Hall '-P 2ybc'
_symmetry_space_group_name_H-M 'P 1 21/c 1'
_atom_sites_solution_hydrogens geom
_atom_sites_solution_primary direct
_atom_sites_solution_secondary difmap
_cell_angle_alpha 90
_cell_angle_beta 90.205(5)
_cell_angle_gamma 90
_cell_formula_units_Z 4
_cell_length_a 14.198(4)
_cell_length_b 5.8227(17)
_cell_length_c 24.354(5)
_cell_measurement_reflns_used 3987
_cell_measurement_temperature 296.(2)
_cell_measurement_theta_max 22.4761
_cell_measurement_theta_min 2.8673
_cell_volume 2013.3(9)
_computing_cell_refinement 'SAINT V7.68A (Bruker AXS, 2009)'
_computing_data_collection 'Bruker Instrument Service v2011.8.0.0'
_computing_data_reduction 'SAINT V7.68A (Bruker AXS, 2009)'
_computing_molecular_graphics 'Mercury 2.3 (Macrae et al, 2008)'
_computing_structure_refinement 'SHELXL-97 (Sheldrick, 2008)'
_computing_structure_solution 'SHELXS-97 (Sheldrick, 2008)'
_diffrn_ambient_temperature 296.(2)
_diffrn_detector_area_resol_mean 8.3333
_diffrn_measured_fraction_theta_full 0.991
_diffrn_measured_fraction_theta_max 0.991
_diffrn_measurement_device_type 'Bruker APEX II DUO'
_diffrn_measurement_method '\f & \w  scans'
_diffrn_radiation_monochromator graphite
_diffrn_radiation_source 'fine-focus sealed tube'
_diffrn_radiation_type MoK\a
_diffrn_radiation_wavelength 0.71073
_diffrn_reflns_av_R_equivalents 0.0527
_diffrn_reflns_av_sigmaI/netI 0.0379
_diffrn_reflns_limit_h_max 18
_diffrn_reflns_limit_h_min -18
_diffrn_reflns_limit_k_max 7
_diffrn_reflns_limit_k_min -7
_diffrn_reflns_limit_l_max 31
_diffrn_reflns_limit_l_min -25
_diffrn_reflns_number 24206
_diffrn_reflns_theta_full 27.20
_diffrn_reflns_theta_max 27.20
_diffrn_reflns_theta_min 1.67
_exptl_absorpt_coefficient_mu 3.270
_exptl_absorpt_correction_T_max 0.83
_exptl_absorpt_correction_T_min 0.69
_exptl_absorpt_correction_type multi-scan
_exptl_absorpt_process_details 'SADABS V2008/1 (Bruker AXS)'
_exptl_crystal_colour 'clear colourless'
_exptl_crystal_density_diffrn 2.039
_exptl_crystal_density_method 'not measured'
_exptl_crystal_description Lath
_exptl_crystal_F_000 1168
_exptl_crystal_size_max 0.300
_exptl_crystal_size_mid 0.260
_exptl_crystal_size_min 0.060
_refine_diff_density_max 0.748
_refine_diff_density_min -0.756
_refine_ls_extinction_method none
_refine_ls_goodness_of_fit_ref 1.028
_refine_ls_hydrogen_treatment constr
_refine_ls_matrix_type full
_refine_ls_number_parameters 245
_refine_ls_number_reflns 4452
_refine_ls_number_restraints 0
_refine_ls_restrained_S_all 1.028
_refine_ls_R_factor_all 0.0596
_refine_ls_R_factor_gt 0.0330
_refine_ls_shift/su_max 0.000
_refine_ls_shift/su_mean 0.000
_refine_ls_structure_factor_coef Fsqd
_refine_ls_weighting_details 'calc w=1/[\s^2^(Fo^2^)+(0.0261P)^2^+0.8111P] where P=(Fo^2^+2Fc^2^)/3'
_refine_ls_weighting_scheme calc
_refine_ls_wR_factor_gt 0.0632
_refine_ls_wR_factor_ref 0.0731
_reflns_number_gt 3057
_reflns_number_total 4452
_reflns_threshold_expression >2sigma(I)
_cod_data_source_file cg300189v_si_002.cif
_cod_data_source_block beta(+/-)1d
_cod_database_code 4506196

loop_
_space_group_symop_operation_xyz
'x, y, z'
'-x, y+1/2, -z+1/2'
'-x, -y, -z'
'x, -y-1/2, z-1/2'

loop_
_atom_site_type_symbol
_atom_site_label
_atom_site_fract_x
_atom_site_fract_y
_atom_site_fract_z
_atom_site_U_iso_or_equiv
_atom_site_adp_type
_atom_site_calc_flag
_atom_site_refinement_flags
_atom_site_occupancy
I I22 0.23827(2) -0.01020(5) 0.128003(12) 0.05625(10) Uani d . 1
I I25 0.37399(3) 0.81613(6) -0.063224(13) 0.07186(12) Uani d . 1
S S1 0.18599(8) 0.45232(18) 0.24340(4) 0.0499(3) Uani d . 1
C C19 0.3330(3) 0.5717(7) -0.00582(17) 0.0500(10) Uani d . 1
C C16 0.2767(3) 0.2414(7) 0.07164(16) 0.0459(9) Uani d . 1
C C21 0.2343(3) 0.2576(7) 0.02055(17) 0.0520(10) Uani d . 1
C C20 0.2611(3) 0.4176(8) -0.01713(17) 0.0537(11) Uani d . 1
C C17 0.3483(3) 0.3939(8) 0.08237(16) 0.0492(10) Uani d . 1
C C18 0.3758(3) 0.5546(7) 0.04472(18) 0.0513(10) Uani d . 1
F F23 0.39382(18) 0.3896(5) 0.13095(10) 0.0703(7) Uani d . 1
F F24 0.44682(19) 0.6982(5) 0.05740(11) 0.0757(8) Uani d . 1
F F27 0.16419(19) 0.1110(5) 0.00734(11) 0.0787(8) Uani d . 1
F F26 0.2173(2) 0.4218(5) -0.06620(11) 0.0818(8) Uani d . 1
C C10 0.3001(3) 0.4357(7) 0.27504(16) 0.0447(9) Uani d . 1
C C13 0.4728(3) 0.4069(9) 0.32529(17) 0.0570(11) Uani d . 1
H H13 0.5313 0.3983 0.3425 0.068 Uiso calc R 1
C C12 0.4517(3) 0.5932(8) 0.29224(17) 0.0536(10) Uani d . 1
H H12 0.4962 0.7083 0.2871 0.064 Uiso calc R 1
C C11 0.3654(3) 0.6084(7) 0.26711(17) 0.0513(10) Uani d . 1
H H11 0.3509 0.7337 0.245 0.062 Uiso calc R 1
C C14 0.4084(3) 0.2352(8) 0.33291(18) 0.0603(12) Uani d . 1
H H14 0.423 0.1107 0.3553 0.072 Uiso calc R 1
C C15 0.3213(3) 0.2473(7) 0.30716(18) 0.0546(11) Uani d . 1
H H15 0.2776 0.1298 0.3115 0.066 Uiso calc R 1
C C3 0.1290(3) 0.6239(7) 0.29523(16) 0.0457(9) Uani d . 1
C C8 0.1184(3) 0.5420(7) 0.34782(19) 0.0600(12) Uani d . 1
H H8 0.1444 0.4012 0.3576 0.072 Uiso calc R 1
C C6 0.0302(3) 0.8803(8) 0.37223(19) 0.0567(11) Uani d . 1
C C7 0.0693(3) 0.6693(8) 0.38600(19) 0.0638(12) Uani d . 1
H H7 0.0622 0.6129 0.4215 0.077 Uiso calc R 1
C C5 0.0433(3) 0.9581(7) 0.31937(19) 0.0538(11) Uani d . 1
H H5 0.0187 1.1003 0.3095 0.065 Uiso calc R 1
O O2 0.1945(2) 0.6006(5) 0.19412(12) 0.0616(8) Uani d . 1
C C9 -0.0239(3) 1.0196(9) 0.4133(2) 0.0780(15) Uani d . 1
H H9A 0.0091 1.1603 0.4206 0.117 Uiso calc R 1
H H9B -0.0302 0.9339 0.4467 0.117 Uiso calc R 1
H H9C -0.0853 1.0539 0.3988 0.117 Uiso calc R 1
C C4 0.0914(3) 0.8330(7) 0.28066(17) 0.0500(10) Uani d . 1
H H4 0.0985 0.889 0.2452 0.06 Uiso calc R 1

loop_
_atom_site_aniso_label
_atom_site_aniso_U_11
_atom_site_aniso_U_22
_atom_site_aniso_U_33
_atom_site_aniso_U_12
_atom_site_aniso_U_13
_atom_site_aniso_U_23
I22 0.05700(18) 0.05392(18) 0.05788(19) -0.00079(14) 0.00727(13) 0.00512(13)
I25 0.0949(3) 0.0604(2) 0.0604(2) 0.00583(17) 0.01695(17) 0.01143(15)
S1 0.0514(6) 0.0487(6) 0.0495(6) -0.0061(5) -0.0056(5) 0.0057(5)
C19 0.059(3) 0.045(2) 0.046(2) 0.005(2) 0.005(2) -0.0004(18)
C16 0.044(2) 0.048(2) 0.045(2) 0.0033(19) 0.0055(18) -0.0038(18)
C21 0.049(3) 0.055(3) 0.052(3) -0.002(2) -0.007(2) -0.005(2)
C20 0.054(3) 0.063(3) 0.044(3) 0.009(2) -0.009(2) -0.003(2)
C17 0.046(2) 0.058(3) 0.044(2) 0.003(2) -0.0050(18) 0.0003(19)
C18 0.051(3) 0.048(3) 0.054(3) -0.006(2) 0.003(2) -0.0031(19)
F23 0.0721(17) 0.0902(19) 0.0483(15) -0.0166(15) -0.0175(12) 0.0093(13)
F24 0.0794(19) 0.0802(19) 0.0675(18) -0.0345(16) -0.0070(14) 0.0008(14)
F27 0.0783(19) 0.0833(19) 0.0743(19) -0.0296(16) -0.0186(14) -0.0044(15)
F26 0.095(2) 0.095(2) 0.0553(17) -0.0086(17) -0.0288(15) 0.0061(14)
C10 0.049(2) 0.044(2) 0.042(2) 0.0032(18) -0.0020(17) 0.0024(17)
C13 0.048(3) 0.078(3) 0.045(3) 0.008(2) -0.0017(19) -0.007(2)
C12 0.052(3) 0.062(3) 0.046(2) -0.007(2) -0.0008(19) -0.002(2)
C11 0.056(3) 0.051(2) 0.047(2) -0.002(2) 0.001(2) 0.0048(19)
C14 0.069(3) 0.053(3) 0.059(3) 0.014(2) -0.003(2) 0.010(2)
C15 0.057(3) 0.044(2) 0.062(3) 0.001(2) -0.002(2) 0.005(2)
C3 0.043(2) 0.044(2) 0.050(2) -0.0065(18) -0.0100(18) 0.0082(18)
C8 0.065(3) 0.051(3) 0.065(3) 0.005(2) -0.001(2) 0.015(2)
C6 0.042(2) 0.062(3) 0.065(3) -0.002(2) -0.001(2) -0.001(2)
C7 0.071(3) 0.068(3) 0.053(3) 0.006(3) 0.005(2) 0.014(2)
C5 0.047(3) 0.045(3) 0.069(3) 0.0071(19) -0.011(2) 0.007(2)
O2 0.067(2) 0.0659(19) 0.0515(18) -0.0053(16) -0.0053(14) 0.0157(15)
C9 0.068(3) 0.084(4) 0.083(4) 0.009(3) 0.009(3) -0.006(3)
C4 0.047(2) 0.054(3) 0.049(2) -0.005(2) -0.0102(19) 0.007(2)

loop_
_atom_type_symbol
_atom_type_description
_atom_type_scat_dispersion_real
_atom_type_scat_dispersion_imag
_atom_type_scat_source
C C 0.0033 0.0016 'International Tables Vol C Tables 4.2.6.8 and 6.1.1.4'
H H 0.0000 0.0000 'International Tables Vol C Tables 4.2.6.8 and 6.1.1.4'
O O 0.0106 0.0060 'International Tables Vol C Tables 4.2.6.8 and 6.1.1.4'
F F 0.0171 0.0103 'International Tables Vol C Tables 4.2.6.8 and 6.1.1.4'
S S 0.1246 0.1234 'International Tables Vol C Tables 4.2.6.8 and 6.1.1.4'
I I -0.4742 1.8119 'International Tables Vol C Tables 4.2.6.8 and 6.1.1.4'

loop_
_geom_angle_atom_site_label_1
_geom_angle_atom_site_label_2
_geom_angle_atom_site_label_3
_geom_angle
O2 S1 C10 107.62(18)
O2 S1 C3 106.36(19)
C10 S1 C3 97.84(18)
C18 C19 C20 117.0(4)
C18 C19 I25 121.9(3)
C20 C19 I25 121.2(3)
C17 C16 C21 116.5(4)
C17 C16 I22 121.7(3)
C21 C16 I22 121.8(3)
F27 C21 C20 118.6(4)
F27 C21 C16 119.3(4)
C20 C21 C16 122.0(4)
F26 C20 C21 118.8(4)
F26 C20 C19 120.2(4)
C21 C20 C19 121.1(4)
F23 C17 C18 117.7(4)
F23 C17 C16 120.5(4)
C18 C17 C16 121.8(4)
F24 C18 C17 119.1(4)
F24 C18 C19 119.3(4)
C17 C18 C19 121.6(4)
C15 C10 C11 120.9(4)
C15 C10 S1 118.7(3)
C11 C10 S1 120.4(3)
C14 C13 C12 120.6(4)
C14 C13 H13 119.7
C12 C13 H13 119.7
C11 C12 C13 120.1(4)
C11 C12 H12 119.9
C13 C12 H12 119.9
C12 C11 C10 119.3(4)
C12 C11 H11 120.4
C10 C11 H11 120.4
C13 C14 C15 119.8(4)
C13 C14 H14 120.1
C15 C14 H14 120.1
C10 C15 C14 119.2(4)
C10 C15 H15 120.4
C14 C15 H15 120.4
C4 C3 C8 120.3(4)
C4 C3 S1 119.0(3)
C8 C3 S1 120.7(3)
C3 C8 C7 119.9(4)
C3 C8 H8 120.1
C7 C8 H8 120.1
C5 C6 C7 117.5(4)
C5 C6 C9 121.1(4)
C7 C6 C9 121.5(4)
C8 C7 C6 121.0(4)
C8 C7 H7 119.5
C6 C7 H7 119.5
C4 C5 C6 122.4(4)
C4 C5 H5 118.8
C6 C5 H5 118.8
C6 C9 H9A 109.5
C6 C9 H9B 109.5
H9A C9 H9B 109.5
C6 C9 H9C 109.5
H9A C9 H9C 109.5
H9B C9 H9C 109.5
C3 C4 C5 119.0(4)
C3 C4 H4 120.5
C5 C4 H4 120.5

loop_
_geom_bond_atom_site_label_1
_geom_bond_atom_site_label_2
_geom_bond_distance
I22 C16 2.082(4)
I25 C19 2.079(4)
S1 O2 1.484(3)
S1 C10 1.795(4)
S1 C3 1.804(4)
C19 C18 1.374(6)
C19 C20 1.386(6)
C16 C17 1.373(5)
C16 C21 1.383(6)
C21 F27 1.350(5)
C21 C20 1.363(6)
C20 F26 1.346(5)
C17 F23 1.347(4)
C17 C18 1.368(6)
C18 F24 1.346(4)
C10 C15 1.380(5)
C10 C11 1.381(6)
C13 C14 1.367(6)
C13 C12 1.383(6)
C13 H13 0.93
C12 C11 1.370(5)
C12 H12 0.93
C11 H11 0.93
C14 C15 1.387(6)
C14 H14 0.93
C15 H15 0.93
C3 C4 1.375(5)
C3 C8 1.375(6)
C8 C7 1.380(6)
C8 H8 0.93
C6 C5 1.378(6)
C6 C7 1.389(6)
C6 C9 1.501(6)
C7 H7 0.93
C5 C4 1.375(6)
C5 H5 0.93
C9 H9A 0.96
C9 H9B 0.96
C9 H9C 0.96
C4 H4 0.93

loop_
_geom_torsion_atom_site_label_1
_geom_torsion_atom_site_label_2
_geom_torsion_atom_site_label_3
_geom_torsion_atom_site_label_4
_geom_torsion
C17 C16 C21 F27 179.4(4)
I22 C16 C21 F27 2.0(5)
C17 C16 C21 C20 -0.6(6)
I22 C16 C21 C20 -178.0(3)
F27 C21 C20 F26 -0.6(6)
C16 C21 C20 F26 179.4(4)
F27 C21 C20 C19 -179.7(4)
C16 C21 C20 C19 0.2(7)
C18 C19 C20 F26 -178.8(4)
I25 C19 C20 F26 0.9(6)
C18 C19 C20 C21 0.3(6)
I25 C19 C20 C21 -180.0(3)
C21 C16 C17 F23 -179.6(4)
I22 C16 C17 F23 -2.3(5)
C21 C16 C17 C18 0.4(6)
I22 C16 C17 C18 177.8(3)
F23 C17 C18 F24 0.6(6)
C16 C17 C18 F24 -179.5(4)
F23 C17 C18 C19 -179.8(4)
C16 C17 C18 C19 0.1(7)
C20 C19 C18 F24 179.1(4)
I25 C19 C18 F24 -0.6(5)
C20 C19 C18 C17 -0.5(6)
I25 C19 C18 C17 179.8(3)
O2 S1 C10 C15 -155.0(3)
C3 S1 C10 C15 95.0(4)
O2 S1 C10 C11 24.8(4)
C3 S1 C10 C11 -85.2(4)
C14 C13 C12 C11 0.6(7)
C13 C12 C11 C10 -0.2(6)
C15 C10 C11 C12 -1.0(6)
S1 C10 C11 C12 179.2(3)
C12 C13 C14 C15 0.2(7)
C11 C10 C15 C14 1.7(7)
S1 C10 C15 C14 -178.4(3)
C13 C14 C15 C10 -1.3(7)
O2 S1 C3 C4 9.5(4)
C10 S1 C3 C4 120.6(3)
O2 S1 C3 C8 -174.0(3)
C10 S1 C3 C8 -63.0(4)
C4 C3 C8 C7 0.6(6)
S1 C3 C8 C7 -175.8(4)
C3 C8 C7 C6 -0.2(7)
C5 C6 C7 C8 -0.7(7)
C9 C6 C7 C8 179.6(4)
C7 C6 C5 C4 1.2(6)
C9 C6 C5 C4 -179.1(4)
C8 C3 C4 C5 -0.1(6)
S1 C3 C4 C5 176.3(3)
C6 C5 C4 C3 -0.8(6)
